data_7239356
loop_
_publ_author_name
'Bhat, Subrahmanya Ishwar'
'Trivedi, Darshak R.'

_publ_section_title
;
 A highly efficient and green cascade synthesis of
 3-methyl-substituted-4-hydroxy-1-methyl-quinolin-2(1H)-ones under
 solvent- and catalyst-free conditions
;
_journal_issue 22
_journal_name_full 'RSC Advances'
_journal_page_first 11300
_journal_paper_doi 10.1039/c3ra45208e
_journal_volume 4
_journal_year 2014
_chemical_formula_sum 'C23 H22 N2 O3'
_chemical_formula_weight 374.43
_space_group_IT_number 14
_space_group_name_Hall '-P 2ybc'
_space_group_name_H-M_alt 'P 1 21/c 1'
_symmetry_cell_setting monoclinic
_symmetry_space_group_name_H-M 'P 1 21/c 1'
_atom_sites_solution_hydrogens geom
_atom_sites_solution_primary direct
_atom_sites_solution_secondary difmap
_audit_creation_method SHELXL-97
_cell_angle_alpha 90.00
_cell_angle_beta 111.8180(10)
_cell_angle_gamma 90.00
_cell_formula_units_Z 4
_cell_length_a 14.0952(13)
_cell_length_b 10.0541(9)
_cell_length_c 14.1685(13)
_cell_measurement_temperature 296(2)
_cell_volume 1864.1(3)
_computing_data_reduction 'SAINT v8.27A (Bruker, 2012)'
_computing_structure_refinement 'SHELXL-97 (Sheldrick, 2008)'
_computing_structure_solution 'SHELXS-97 (Sheldrick, 2008)'
_diffrn_ambient_temperature 296(2)
_diffrn_measured_fraction_theta_full 0.999
_diffrn_measured_fraction_theta_max 0.999
_diffrn_measurement_device_type 'Bruker APEX-II CCD'
_diffrn_radiation_monochromator graphite
_diffrn_radiation_source 'fine-focus sealed tube'
_diffrn_radiation_type MoK\a
_diffrn_radiation_wavelength 0.71073
_diffrn_reflns_av_R_equivalents 0.0226
_diffrn_reflns_av_sigmaI/netI 0.0225
_diffrn_reflns_limit_h_max 17
_diffrn_reflns_limit_h_min -17
_diffrn_reflns_limit_k_max 12
_diffrn_reflns_limit_k_min -12
_diffrn_reflns_limit_l_max 17
_diffrn_reflns_limit_l_min -17
_diffrn_reflns_number 14373
_diffrn_reflns_theta_full 26.00
_diffrn_reflns_theta_max 26.00
_diffrn_reflns_theta_min 1.56
_exptl_absorpt_coefficient_mu 0.089
_exptl_crystal_density_diffrn 1.334
_exptl_crystal_density_method 'not measured'
_exptl_crystal_description block
_exptl_crystal_F_000 792
_exptl_crystal_size_max 0.3
_exptl_crystal_size_mid 0.2
_exptl_crystal_size_min 0.1
_refine_diff_density_max 0.228
_refine_diff_density_min -0.166
_refine_diff_density_rms 0.034
_refine_ls_extinction_expression Fc^*^=kFc[1+0.001xFc^2^\l^3^/sin(2\q)]^-1/4^
_refine_ls_extinction_method SHELXL
_refine_ls_goodness_of_fit_ref 1.063
_refine_ls_hydrogen_treatment mixed
_refine_ls_matrix_type full
_refine_ls_number_parameters 299
_refine_ls_number_reflns 3662
_refine_ls_number_restraints 76
_refine_ls_restrained_S_all 1.051
_refine_ls_R_factor_all 0.0487
_refine_ls_R_factor_gt 0.0382
_refine_ls_shift/su_max 0.000
_refine_ls_shift/su_mean 0.000
_refine_ls_structure_factor_coef Fsqd
_refine_ls_weighting_details 'calc w=1/[\s^2^(Fo^2^)+(0.0517P)^2^+0.4033P] where P=(Fo^2^+2Fc^2^)/3'
_refine_ls_weighting_scheme calc
_refine_ls_wR_factor_gt 0.1009
_refine_ls_wR_factor_ref 0.1068
_reflns_number_gt 2950
_reflns_number_total 3662
_reflns_threshold_expression >2sigma(I)
_cod_data_source_file c3ra45208e.txt
_cod_data_source_block mo_nitk98_0m_a
_cod_original_sg_symbol_H-M p21/c
_cod_database_code 7239356

loop_
_symmetry_equiv_pos_as_xyz
'x, y, z'
'-x, y+1/2, -z+1/2'
'-x, -y, -z'
'x, -y-1/2, z-1/2'

loop_
_atom_site_label
_atom_site_type_symbol
_atom_site_fract_x
_atom_site_fract_y
_atom_site_fract_z
_atom_site_U_iso_or_equiv
_atom_site_adp_type
_atom_site_occupancy
_atom_site_symmetry_multiplicity
_atom_site_calc_flag
_atom_site_refinement_flags
O001 O 0.01580(7) 0.13643(10) 0.12714(8) 0.0399(3) Uani 1 1 d U
O002 O 0.32215(7) 0.38062(9) 0.28469(8) 0.0370(3) Uani 1 1 d U
H002 H 0.3514 0.3110 0.2820 0.056 Uiso 1 1 calc R
O003 O 0.43601(7) 0.19259(11) 0.27057(7) 0.0405(3) Uani 1 1 d U
N004 N 0.01032(8) 0.36163(11) 0.13368(9) 0.0339(3) Uani 1 1 d U
N1 N 0.14092(10) 0.00266(14) 0.03041(10) 0.0425(3) Uani 1 1 d U
C006 C 0.17329(9) 0.24666(13) 0.20838(9) 0.0268(3) Uani 1 1 d U
C007 C 0.28924(9) 0.07827(13) 0.16669(9) 0.0282(3) Uani 1 1 d U
C008 C 0.22712(9) 0.11242(13) 0.23193(9) 0.0269(3) Uani 1 1 d U
H008 H 0.1709 0.0480 0.2101 0.032 Uiso 1 1 calc R
C009 C 0.06339(10) 0.24319(13) 0.15475(9) 0.0300(3) Uani 1 1 d U
C00A C 0.28303(9) 0.08175(13) 0.34555(9) 0.0291(3) Uani 1 1 d U
C00B C 0.16519(10) 0.48912(13) 0.20803(10) 0.0313(3) Uani 1 1 d U
C00C C 0.22182(9) 0.36621(13) 0.23432(9) 0.0287(3) Uani 1 1 d U
C00D C 0.39391(10) 0.11496(14) 0.19758(10) 0.0332(3) Uani 1 1 d U
C00E C 0.05875(10) 0.48432(14) 0.15694(10) 0.0330(3) Uani 1 1 d U
C00F C 0.24196(10) 0.01765(13) 0.07293(10) 0.0325(3) Uani 1 1 d U
C00G C 0.26522(11) 0.15405(15) 0.42034(10) 0.0376(3) Uani 1 1 d U
H00G H 0.2255 0.2307 0.4029 0.045 Uiso 1 1 calc R
C00H C 0.34460(11) -0.03133(15) 0.37507(11) 0.0401(3) Uani 1 1 d U
H00H H 0.3586 -0.0809 0.3264 0.048 Uiso 1 1 calc R
C00I C 0.21387(12) 0.61382(15) 0.22988(12) 0.0424(4) Uani 1 1 d U
H00I H 0.2844 0.6179 0.2636 0.051 Uiso 1 1 calc R
C00J C 0.00372(12) 0.60367(16) 0.12897(12) 0.0458(4) Uani 1 1 d U
H00J H -0.0668 0.6014 0.0950 0.055 Uiso 1 1 calc R
C00K C -0.10139(12) 0.3557(2) 0.08216(16) 0.0497(4) Uani 1 1 d U
C00L C 0.30222(13) -0.03297(19) 0.01217(12) 0.0462(4) Uani 1 1 d U
C00M C 0.45759(12) 0.0634(2) 0.14051(14) 0.0492(4) Uani 1 1 d U
C00N C 0.30605(14) 0.11347(19) 0.52146(12) 0.0513(4) Uani 1 1 d U
H00N H 0.2930 0.1630 0.5708 0.062 Uiso 1 1 calc R
C00O C 0.15901(14) 0.72887(16) 0.20220(13) 0.0533(4) Uani 1 1 d U
H00O H 0.1921 0.8106 0.2172 0.064 Uiso 1 1 calc R
C00P C 0.41237(13) -0.05903(19) 0.07793(14) 0.0515(4) Uani 1 1 d U
C00Q C 0.05351(14) 0.72351(17) 0.15154(14) 0.0542(4) Uani 1 1 d U
H00Q H 0.0164 0.8021 0.1328 0.065 Uiso 1 1 calc R
C00R C 0.38508(12) -0.07054(19) 0.47590(12) 0.0526(4) Uani 1 1 d U
H00R H 0.4260 -0.1460 0.4943 0.063 Uiso 1 1 calc R
C00S C 0.36515(13) 0.0014(2) 0.54915(12) 0.0571(5) Uani 1 1 d U
H00S H 0.3916 -0.0258 0.6167 0.068 Uiso 1 1 calc R
H1 H 0.0993(13) 0.0393(18) 0.0622(13) 0.052(5) Uiso 1 1 d .
H2 H 0.1135(14) -0.0452(19) -0.0258(15) 0.058(5) Uiso 1 1 d .
H3 H 0.2677(14) -0.110(2) -0.0235(14) 0.058(5) Uiso 1 1 d .
H4 H 0.3020(15) 0.036(2) -0.0401(16) 0.078(6) Uiso 1 1 d .
H5 H 0.4531(14) -0.0812(19) 0.0333(14) 0.064(5) Uiso 1 1 d .
H6 H 0.4161(15) -0.135(2) 0.1272(15) 0.067(6) Uiso 1 1 d .
H7 H 0.4616(16) 0.137(2) 0.0943(17) 0.080(7) Uiso 1 1 d .
H8 H 0.5274(16) 0.0498(19) 0.1874(15) 0.065(5) Uiso 1 1 d .
H9 H -0.1298(16) 0.413(2) 0.1208(16) 0.078(6) Uiso 1 1 d .
H10 H -0.1205(19) 0.381(2) 0.014(2) 0.097(8) Uiso 1 1 d .
H11 H -0.1218(17) 0.271(2) 0.0960(17) 0.088(7) Uiso 1 1 d .

loop_
_atom_site_aniso_label
_atom_site_aniso_U_11
_atom_site_aniso_U_22
_atom_site_aniso_U_33
_atom_site_aniso_U_23
_atom_site_aniso_U_13
_atom_site_aniso_U_12
O001 0.0260(5) 0.0374(6) 0.0486(6) -0.0102(4) 0.0048(4) -0.0043(4)
O002 0.0267(5) 0.0322(5) 0.0452(6) -0.0037(4) 0.0054(4) -0.0033(4)
O003 0.0281(5) 0.0458(6) 0.0427(6) -0.0095(5) 0.0073(4) -0.0037(4)
N004 0.0247(6) 0.0372(7) 0.0370(6) -0.0017(5) 0.0081(5) 0.0043(5)
N1 0.0361(7) 0.0499(8) 0.0328(6) -0.0153(6) 0.0027(5) -0.0010(6)
C006 0.0248(6) 0.0298(7) 0.0242(6) -0.0009(5) 0.0072(5) 0.0007(5)
C007 0.0281(6) 0.0274(7) 0.0263(6) 0.0010(5) 0.0069(5) 0.0033(5)
C008 0.0240(6) 0.0268(6) 0.0266(6) -0.0021(5) 0.0057(5) -0.0028(5)
C009 0.0273(6) 0.0336(7) 0.0278(6) -0.0042(5) 0.0087(5) 0.0003(5)
C00A 0.0240(6) 0.0332(7) 0.0275(6) 0.0004(5) 0.0064(5) -0.0065(5)
C00B 0.0345(7) 0.0298(7) 0.0299(6) -0.0004(5) 0.0121(5) 0.0010(5)
C00C 0.0270(6) 0.0327(7) 0.0254(6) -0.0014(5) 0.0087(5) -0.0007(5)
C00D 0.0293(7) 0.0355(7) 0.0324(7) 0.0027(6) 0.0088(5) 0.0045(6)
C00E 0.0360(7) 0.0324(7) 0.0318(7) 0.0011(6) 0.0139(6) 0.0047(6)
C00F 0.0359(7) 0.0299(7) 0.0290(6) 0.0006(5) 0.0089(6) 0.0030(6)
C00G 0.0414(8) 0.0389(8) 0.0330(7) -0.0034(6) 0.0143(6) -0.0077(6)
C00H 0.0355(7) 0.0435(8) 0.0379(7) 0.0057(6) 0.0096(6) 0.0026(6)
C00I 0.0444(8) 0.0341(8) 0.0442(8) -0.0013(6) 0.0112(7) -0.0030(6)
C00J 0.0408(8) 0.0449(9) 0.0509(9) 0.0044(7) 0.0160(7) 0.0121(7)
C00K 0.0256(7) 0.0517(11) 0.0643(12) -0.0026(9) 0.0079(7) 0.0055(7)
C00L 0.0527(9) 0.0505(10) 0.0365(8) -0.0110(8) 0.0178(7) 0.0019(8)
C00M 0.0350(8) 0.0639(11) 0.0515(9) -0.0082(9) 0.0193(7) 0.0036(8)
C00N 0.0599(10) 0.0632(11) 0.0305(7) -0.0060(7) 0.0164(7) -0.0172(9)
C00O 0.0643(11) 0.0285(8) 0.0634(11) 0.0008(7) 0.0194(9) -0.0011(7)
C00P 0.0527(10) 0.0535(11) 0.0550(10) -0.0072(8) 0.0277(8) 0.0111(8)
C00Q 0.0628(11) 0.0330(8) 0.0675(11) 0.0075(8) 0.0248(9) 0.0141(8)
C00R 0.0403(8) 0.0599(11) 0.0493(9) 0.0217(8) 0.0069(7) 0.0054(8)
C00S 0.0509(10) 0.0810(14) 0.0295(7) 0.0150(8) 0.0035(7) -0.0106(9)

loop_
_atom_type_symbol
_atom_type_description
_atom_type_scat_dispersion_real
_atom_type_scat_dispersion_imag
_atom_type_scat_source
C C 0.0033 0.0016 'International Tables Vol C Tables 4.2.6.8 and 6.1.1.4'
H H 0.0000 0.0000 'International Tables Vol C Tables 4.2.6.8 and 6.1.1.4'
N N 0.0061 0.0033 'International Tables Vol C Tables 4.2.6.8 and 6.1.1.4'
O O 0.0106 0.0060 'International Tables Vol C Tables 4.2.6.8 and 6.1.1.4'

loop_
_geom_angle_atom_site_label_1
_geom_angle_atom_site_label_2
_geom_angle_atom_site_label_3
_geom_angle
C009 N004 C00E 122.44(11)
C009 N004 C00K 117.87(12)
C00E N004 C00K 119.66(12)
C00C C006 C009 119.56(11)
C00C C006 C008 124.24(11)
C009 C006 C008 116.20(11)
C00F C007 C00D 118.87(12)
C00F C007 C008 119.89(11)
C00D C007 C008 121.12(11)
C006 C008 C007 114.63(10)
C006 C008 C00A 115.26(10)
C007 C008 C00A 113.69(10)
O001 C009 N004 119.30(11)
O001 C009 C006 121.97(12)
N004 C009 C006 118.73(11)
C00G C00A C00H 117.91(12)
C00G C00A C008 121.90(12)
C00H C00A C008 119.76(12)
C00E C00B C00I 118.97(13)
C00E C00B C00C 119.11(12)
C00I C00B C00C 121.90(12)
O002 C00C C006 124.43(12)
O002 C00C C00B 114.83(11)
C006 C00C C00B 120.74(11)
O003 C00D C007 122.24(12)
O003 C00D C00M 117.58(13)
C007 C00D C00M 120.16(13)
N004 C00E C00J 121.40(13)
N004 C00E C00B 119.33(12)
C00J C00E C00B 119.27(13)
N1 C00F C007 122.36(13)
N1 C00F C00L 116.02(13)
C007 C00F C00L 121.62(13)
C00A C00G C00N 120.75(15)
C00R C00H C00A 120.85(15)
C00O C00I C00B 120.92(15)
C00Q C00J C00E 120.28(15)
C00F C00L C00P 112.08(13)
C00D C00M C00P 112.93(14)
C00S C00N C00G 120.73(16)
C00I C00O C00Q 119.87(15)
C00L C00P C00M 109.50(14)
C00J C00Q C00O 120.70(15)
C00S C00R C00H 120.46(16)
C00N C00S C00R 119.29(15)

loop_
_geom_bond_atom_site_label_1
_geom_bond_atom_site_label_2
_geom_bond_distance
O001 C009 1.2490(16)
O002 C00C 1.3341(15)
O003 C00D 1.2548(16)
N004 C009 1.3787(17)
N004 C00E 1.3889(18)
N004 C00K 1.4701(18)
N1 C00F 1.3327(18)
C006 C00C 1.3642(18)
C006 C009 1.4503(17)
C006 C008 1.5233(17)
C007 C00F 1.3864(18)
C007 C00D 1.4229(18)
C007 C008 1.5299(18)
C008 C00A 1.5378(17)
C00A C00G 1.3828(19)
C00A C00H 1.397(2)
C00B C00E 1.4035(19)
C00B C00I 1.407(2)
C00B C00C 1.4428(18)
C00D C00M 1.506(2)
C00E C00J 1.404(2)
C00F C00L 1.505(2)
C00G C00N 1.392(2)
C00H C00R 1.384(2)
C00I C00O 1.365(2)
C00J C00Q 1.371(2)
C00L C00P 1.507(2)
C00M C00P 1.512(3)
C00N C00S 1.369(3)
C00O C00Q 1.391(3)
C00R C00S 1.377(3)
